data_7108602
loop_
_publ_author_name
'Hideaki Miyake'
'Takahiro Sasamori'
'Judy I-Chia Wu'
'Paul Schleyer'
'Norihiro Tokitoh'

_publ_section_title
;
 The 4,5,6-triphospha[3]radialene dianion: a phosphorus analogue of the
 deltate dianion. A NICS(0)?zz examination of their aromaticity
;
_journal_name_full Chem.Commun.
_journal_page_first 11440
_journal_paper_doi 10.1039/c2cc35978b
_journal_volume 48
_journal_year 2012
_chemical_formula_moiety 'C63 H101 P3'
_chemical_formula_sum 'C63 H101 P3'
_chemical_formula_weight 951.35
_chemical_name_systematic
;
?
;
_space_group_IT_number 14
_symmetry_cell_setting monoclinic
_symmetry_Int_Tables_number 14
_symmetry_space_group_name_Hall '-P 2yn'
_symmetry_space_group_name_H-M 'P 1 21/n 1'
_atom_sites_solution_hydrogens geom
_atom_sites_solution_primary direct
_atom_sites_solution_secondary difmap
_audit_creation_method SHELXL-97
_cell_angle_alpha 90.00
_cell_angle_beta 101.0308(15)
_cell_angle_gamma 90.00
_cell_formula_units_Z 4
_cell_length_a 17.2445(3)
_cell_length_b 10.5987(2)
_cell_length_c 34.1242(7)
_cell_measurement_temperature 103(2)
_cell_measurement_theta_max 25.50
_cell_measurement_theta_min 1.98
_cell_volume 6121.6(2)
_computing_cell_refinement HKL2000
_computing_data_collection CrystalClear
_computing_data_reduction HKL2000
_computing_molecular_graphics 'Yadokari-XG 2009 (Wakita Nemoto et al., 2009)'
_computing_publication_material 'Yadokari-XG 2009 (Wakita Nemoto et al., 2009)'
_computing_structure_refinement 'SHELXL-97 (Sheldrick, 1997)'
_computing_structure_solution SIR97
_diffrn_ambient_temperature 103(2)
_diffrn_detector_area_resol_mean 7.31
_diffrn_measured_fraction_theta_full 0.999
_diffrn_measured_fraction_theta_max 0.999
_diffrn_measurement_device_type 'Rigaku Mercury'
_diffrn_measurement_method \w
_diffrn_radiation_monochromator graphite
_diffrn_radiation_source 'fine-focus sealed tube'
_diffrn_radiation_type MoK\a
_diffrn_radiation_wavelength 0.71069
_diffrn_reflns_av_R_equivalents 0.0931
_diffrn_reflns_av_sigmaI/netI 0.0746
_diffrn_reflns_limit_h_max 16
_diffrn_reflns_limit_h_min -20
_diffrn_reflns_limit_k_max 12
_diffrn_reflns_limit_k_min -12
_diffrn_reflns_limit_l_max 41
_diffrn_reflns_limit_l_min -41
_diffrn_reflns_number 52173
_diffrn_reflns_theta_full 25.50
_diffrn_reflns_theta_max 25.50
_diffrn_reflns_theta_min 1.98
_exptl_absorpt_coefficient_mu 0.132
_exptl_absorpt_correction_T_max 0.9805
_exptl_absorpt_correction_T_min 0.9741
_exptl_absorpt_correction_type multi-scan
_exptl_absorpt_process_details 'Jacobson, R. (1998) Private communication'
_exptl_crystal_colour orange
_exptl_crystal_density_diffrn 1.032
_exptl_crystal_density_method 'not measured'
_exptl_crystal_description prism
_exptl_crystal_F_000 2096
_exptl_crystal_size_max 0.20
_exptl_crystal_size_mid 0.20
_exptl_crystal_size_min 0.15
_refine_diff_density_max 0.254
_refine_diff_density_min -0.337
_refine_diff_density_rms 0.057
_refine_ls_extinction_method none
_refine_ls_goodness_of_fit_ref 1.014
_refine_ls_hydrogen_treatment constr
_refine_ls_matrix_type full
_refine_ls_number_parameters 624
_refine_ls_number_reflns 11390
_refine_ls_number_restraints 0
_refine_ls_restrained_S_all 1.014
_refine_ls_R_factor_all 0.1045
_refine_ls_R_factor_gt 0.0522
_refine_ls_shift/su_max 0.000
_refine_ls_shift/su_mean 0.000
_refine_ls_structure_factor_coef Fsqd
_refine_ls_weighting_details 'calc w=1/[\s^2^(Fo^2^)+(0.0563P)^2^+3.2647P] where P=(Fo^2^+2Fc^2^)/3'
_refine_ls_weighting_scheme calc
_refine_ls_wR_factor_gt 0.1137
_refine_ls_wR_factor_ref 0.1446
_reflns_number_gt 6966
_reflns_number_total 11390
_reflns_threshold_expression >2sigma(I)
_cod_data_source_file c2cc35978b.txt
_cod_data_source_block Compound_8
_cod_original_sg_symbol_H-M P21/n
_cod_database_code 7108602

loop_
_symmetry_equiv_pos_as_xyz
'x, y, z'
'-x+1/2, y+1/2, -z+1/2'
'-x, -y, -z'
'x-1/2, -y-1/2, z-1/2'

loop_
_atom_site_label
_atom_site_type_symbol
_atom_site_fract_x
_atom_site_fract_y
_atom_site_fract_z
_atom_site_U_iso_or_equiv
_atom_site_adp_type
_atom_site_occupancy
_atom_site_symmetry_multiplicity
_atom_site_calc_flag
_atom_site_refinement_flags
C1 C 0.12187(16) -0.0942(2) -0.07582(7) 0.0251(6) Uani 1 1 d .
C2 C 0.20453(16) -0.1220(2) -0.06364(8) 0.0263(6) Uani 1 1 d .
C3 C 0.17878(15) -0.0818(2) -0.10162(8) 0.0256(6) Uani 1 1 d .
P1 P 0.03322(4) -0.08744(7) -0.06256(2) 0.02576(17) Uani 1 1 d .
P2 P 0.28706(4) -0.13567(7) -0.02375(2) 0.02843(18) Uani 1 1 d .
P3 P 0.19318(4) 0.00436(7) -0.14404(2) 0.02652(17) Uani 1 1 d .
C4 C 0.35671(16) -0.2367(3) -0.04435(8) 0.0334(7) Uani 1 1 d .
H4 H 0.3331 -0.3213 -0.0504 0.040 Uiso 1 1 calc R
H4A H 0.3666 -0.1996 -0.0696 0.040 Uiso 1 1 calc R
C5 C 0.43480(18) -0.2495(3) -0.01476(9) 0.0468(8) Uani 1 1 d .
H5 H 0.4568 -0.1644 -0.0077 0.056 Uiso 1 1 calc R
H5A H 0.4250 -0.2900 0.0100 0.056 Uiso 1 1 calc R
C6 C 0.4946(2) -0.3271(4) -0.03171(11) 0.0607(10) Uani 1 1 d .
H6 H 0.4732 -0.4117 -0.0385 0.091 Uiso 1 1 calc R
H6A H 0.5436 -0.3337 -0.0118 0.091 Uiso 1 1 calc R
H6B H 0.5056 -0.2860 -0.0558 0.091 Uiso 1 1 calc R
C7 C 0.11736(16) -0.0529(3) -0.18536(8) 0.0292(6) Uani 1 1 d .
H7 H 0.1373 -0.1281 -0.1975 0.035 Uiso 1 1 calc R
H7A H 0.0697 -0.0780 -0.1751 0.035 Uiso 1 1 calc R
C8 C 0.09572(19) 0.0489(3) -0.21688(9) 0.0416(8) Uani 1 1 d .
H8 H 0.1444 0.0810 -0.2248 0.050 Uiso 1 1 calc R
H8A H 0.0702 0.1201 -0.2055 0.050 Uiso 1 1 calc R
C9 C 0.03977(18) -0.0014(3) -0.25376(8) 0.0423(8) Uani 1 1 d .
H9 H 0.0670 -0.0656 -0.2668 0.063 Uiso 1 1 calc R
H9A H 0.0232 0.0681 -0.2724 0.063 Uiso 1 1 calc R
H9B H -0.0068 -0.0388 -0.2458 0.063 Uiso 1 1 calc R
C10 C -0.03098(15) -0.0312(2) -0.10990(7) 0.0237(6) Uani 1 1 d .
C11 C -0.07111(15) -0.1194(2) -0.13835(7) 0.0235(6) Uani 1 1 d .
C12 C -0.11811(15) -0.0737(2) -0.17350(7) 0.0253(6) Uani 1 1 d .
H12 H -0.1438 -0.1328 -0.1926 0.030 Uiso 1 1 calc R
C13 C -0.12893(15) 0.0539(2) -0.18181(8) 0.0258(6) Uani 1 1 d .
C14 C -0.09168(16) 0.1381(3) -0.15321(8) 0.0289(6) Uani 1 1 d .
H14 H -0.0992 0.2259 -0.1583 0.035 Uiso 1 1 calc R
C15 C -0.04361(15) 0.1009(2) -0.11731(8) 0.0257(6) Uani 1 1 d .
C16 C -0.06805(15) -0.2656(2) -0.13298(8) 0.0254(6) Uani 1 1 d .
C17 C 0.01386(15) -0.3171(2) -0.13589(8) 0.0279(6) Uani 1 1 d .
H17 H 0.0540 -0.2776 -0.1153 0.042 Uiso 1 1 calc R
H17A H 0.0252 -0.2979 -0.1623 0.042 Uiso 1 1 calc R
H17B H 0.0147 -0.4087 -0.1319 0.042 Uiso 1 1 calc R
C18 C -0.09248(16) -0.3064(3) -0.09363(8) 0.0301(6) Uani 1 1 d .
H18 H -0.0977 -0.3985 -0.0932 0.045 Uiso 1 1 calc R
H18A H -0.1432 -0.2675 -0.0918 0.045 Uiso 1 1 calc R
H18B H -0.0521 -0.2793 -0.0710 0.045 Uiso 1 1 calc R
C19 C -0.12694(16) -0.3336(2) -0.16626(8) 0.0291(6) Uani 1 1 d .
H19 H -0.1116 -0.3187 -0.1921 0.044 Uiso 1 1 calc R
H19A H -0.1803 -0.3006 -0.1670 0.044 Uiso 1 1 calc R
H19B H -0.1262 -0.4244 -0.1608 0.044 Uiso 1 1 calc R
C20 C -0.00940(16) 0.2078(2) -0.08783(8) 0.0277(6) Uani 1 1 d .
C21 C -0.03520(17) 0.1921(3) -0.04724(8) 0.0339(7) Uani 1 1 d .
H21 H -0.0930 0.1948 -0.0512 0.051 Uiso 1 1 calc R
H21A H -0.0128 0.2606 -0.0293 0.051 Uiso 1 1 calc R
H21B H -0.0162 0.1109 -0.0354 0.051 Uiso 1 1 calc R
C22 C 0.08128(16) 0.2149(3) -0.08209(9) 0.0351(7) Uani 1 1 d .
H22 H 0.1047 0.1418 -0.0666 0.053 Uiso 1 1 calc R
H22A H 0.0999 0.2926 -0.0678 0.053 Uiso 1 1 calc R
H22B H 0.0969 0.2148 -0.1082 0.053 Uiso 1 1 calc R
C23 C -0.03976(18) 0.3385(2) -0.10286(9) 0.0379(7) Uani 1 1 d .
H23 H -0.0232 0.3566 -0.1282 0.057 Uiso 1 1 calc R
H23A H -0.0179 0.4025 -0.0831 0.057 Uiso 1 1 calc R
H23B H -0.0976 0.3399 -0.1069 0.057 Uiso 1 1 calc R
C24 C -0.18425(16) 0.1027(3) -0.21928(8) 0.0286(6) Uani 1 1 d .
C25 C -0.21686(17) -0.0032(3) -0.24837(8) 0.0350(7) Uani 1 1 d .
H25 H -0.1729 -0.0484 -0.2565 0.052 Uiso 1 1 calc R
H25A H -0.2509 0.0330 -0.2720 0.052 Uiso 1 1 calc R
H25B H -0.2476 -0.0621 -0.2352 0.052 Uiso 1 1 calc R
C26 C -0.25446(16) 0.1695(3) -0.20646(8) 0.0341(7) Uani 1 1 d .
H26 H -0.2817 0.1103 -0.1917 0.051 Uiso 1 1 calc R
H26A H -0.2912 0.1993 -0.2302 0.051 Uiso 1 1 calc R
H26B H -0.2352 0.2415 -0.1893 0.051 Uiso 1 1 calc R
C27 C -0.14094(17) 0.1975(3) -0.24153(8) 0.0359(7) Uani 1 1 d .
H27 H -0.1224 0.2687 -0.2239 0.054 Uiso 1 1 calc R
H27A H -0.1772 0.2283 -0.2653 0.054 Uiso 1 1 calc R
H27B H -0.0957 0.1560 -0.2496 0.054 Uiso 1 1 calc R
C28 C 0.26566(15) -0.2285(2) 0.01873(8) 0.0264(6) Uani 1 1 d .
C29 C 0.28738(15) -0.1608(2) 0.05542(8) 0.0268(6) Uani 1 1 d .
C30 C 0.31739(15) -0.2297(3) 0.09029(8) 0.0287(6) Uani 1 1 d .
H30 H 0.3339 -0.1849 0.1146 0.034 Uiso 1 1 calc R
C31 C 0.32386(15) -0.3597(3) 0.09076(8) 0.0264(6) Uani 1 1 d .
C32 C 0.28998(16) -0.4228(3) 0.05605(7) 0.0288(6) Uani 1 1 d .
H32 H 0.2880 -0.5124 0.0568 0.035 Uiso 1 1 calc R
C33 C 0.25873(15) -0.3627(3) 0.02025(8) 0.0259(6) Uani 1 1 d .
C34 C 0.28003(16) -0.0151(3) 0.06019(8) 0.0296(6) Uani 1 1 d .
C35 C 0.21022(17) 0.0422(3) 0.03050(9) 0.0365(7) Uani 1 1 d .
H35 H 0.2022 0.1299 0.0380 0.055 Uiso 1 1 calc R
H35A H 0.1622 -0.0066 0.0312 0.055 Uiso 1 1 calc R
H35B H 0.2218 0.0398 0.0035 0.055 Uiso 1 1 calc R
C36 C 0.35728(17) 0.0521(3) 0.05711(9) 0.0386(7) Uani 1 1 d .
H36 H 0.3527 0.1420 0.0629 0.058 Uiso 1 1 calc R
H36A H 0.3678 0.0419 0.0301 0.058 Uiso 1 1 calc R
H36B H 0.4008 0.0152 0.0764 0.058 Uiso 1 1 calc R
C37 C 0.26160(19) 0.0152(3) 0.10182(8) 0.0392(7) Uani 1 1 d .
H37 H 0.3076 -0.0056 0.1225 0.059 Uiso 1 1 calc R
H37A H 0.2161 -0.0349 0.1060 0.059 Uiso 1 1 calc R
H37B H 0.2494 0.1052 0.1033 0.059 Uiso 1 1 calc R
C38 C 0.21383(16) -0.4541(2) -0.01188(8) 0.0276(6) Uani 1 1 d .
C39 C 0.14830(17) -0.5168(3) 0.00709(8) 0.0349(7) Uani 1 1 d .
H39 H 0.1147 -0.4513 0.0153 0.052 Uiso 1 1 calc R
H39A H 0.1728 -0.5664 0.0304 0.052 Uiso 1 1 calc R
H39B H 0.1161 -0.5723 -0.0126 0.052 Uiso 1 1 calc R
C40 C 0.26866(17) -0.5572(3) -0.02284(8) 0.0348(7) Uani 1 1 d .
H40 H 0.2382 -0.6146 -0.0425 0.052 Uiso 1 1 calc R
H40A H 0.2919 -0.6046 0.0012 0.052 Uiso 1 1 calc R
H40B H 0.3108 -0.5181 -0.0342 0.052 Uiso 1 1 calc R
C41 C 0.17022(17) -0.3933(3) -0.05026(8) 0.0310(7) Uani 1 1 d .
H41 H 0.2086 -0.3582 -0.0651 0.047 Uiso 1 1 calc R
H41A H 0.1361 -0.3255 -0.0437 0.047 Uiso 1 1 calc R
H41B H 0.1379 -0.4569 -0.0667 0.047 Uiso 1 1 calc R
C42 C 0.36167(16) -0.4366(3) 0.12752(8) 0.0290(6) Uani 1 1 d .
C43 C 0.40123(16) -0.3516(3) 0.16175(8) 0.0327(7) Uani 1 1 d .
H43 H 0.4402 -0.2975 0.1526 0.049 Uiso 1 1 calc R
H43A H 0.4277 -0.4038 0.1840 0.049 Uiso 1 1 calc R
H43B H 0.3612 -0.2989 0.1706 0.049 Uiso 1 1 calc R
C44 C 0.29767(17) -0.5155(3) 0.14156(9) 0.0387(7) Uani 1 1 d .
H44 H 0.2570 -0.4594 0.1483 0.058 Uiso 1 1 calc R
H44A H 0.3214 -0.5645 0.1652 0.058 Uiso 1 1 calc R
H44B H 0.2737 -0.5730 0.1202 0.058 Uiso 1 1 calc R
C45 C 0.42460(17) -0.5255(3) 0.11629(9) 0.0373(7) Uani 1 1 d .
H45 H 0.3995 -0.5839 0.0954 0.056 Uiso 1 1 calc R
H45A H 0.4496 -0.5734 0.1399 0.056 Uiso 1 1 calc R
H45B H 0.4647 -0.4756 0.1064 0.056 Uiso 1 1 calc R
C46 C 0.28990(16) -0.0263(2) -0.15797(8) 0.0268(6) Uani 1 1 d .
C47 C 0.33945(16) 0.0835(3) -0.15564(8) 0.0294(6) Uani 1 1 d .
C48 C 0.39671(16) 0.0888(3) -0.17897(8) 0.0298(6) Uani 1 1 d .
H48 H 0.4288 0.1623 -0.1774 0.036 Uiso 1 1 calc R
C49 C 0.41002(16) -0.0071(3) -0.20467(8) 0.0280(6) Uani 1 1 d .
C50 C 0.36725(16) -0.1173(3) -0.20315(8) 0.0287(6) Uani 1 1 d .
H50 H 0.3778 -0.1864 -0.2191 0.034 Uiso 1 1 calc R
C51 C 0.30973(15) -0.1334(2) -0.17974(8) 0.0267(6) Uani 1 1 d .
C52 C 0.33430(17) 0.1975(3) -0.12709(9) 0.0350(7) Uani 1 1 d .
C53 C 0.32366(18) 0.1531(3) -0.08544(9) 0.0402(8) Uani 1 1 d .
H53 H 0.3632 0.0884 -0.0756 0.060 Uiso 1 1 calc R
H53A H 0.2706 0.1176 -0.0873 0.060 Uiso 1 1 calc R
H53B H 0.3304 0.2249 -0.0670 0.060 Uiso 1 1 calc R
C54 C 0.26912(19) 0.2921(3) -0.14547(10) 0.0454(8) Uani 1 1 d .
H54 H 0.2175 0.2504 -0.1492 0.068 Uiso 1 1 calc R
H54A H 0.2789 0.3213 -0.1713 0.068 Uiso 1 1 calc R
H54B H 0.2697 0.3643 -0.1275 0.068 Uiso 1 1 calc R
C55 C 0.41235(19) 0.2736(3) -0.11965(10) 0.0485(9) Uani 1 1 d .
H55 H 0.4101 0.3389 -0.0995 0.073 Uiso 1 1 calc R
H55A H 0.4196 0.3134 -0.1446 0.073 Uiso 1 1 calc R
H55B H 0.4567 0.2167 -0.1101 0.073 Uiso 1 1 calc R
C56 C 0.28127(16) -0.2726(3) -0.17890(8) 0.0299(6) Uani 1 1 d .
C57 C 0.35557(17) -0.3539(3) -0.16478(10) 0.0415(8) Uani 1 1 d .
H57 H 0.3824 -0.3255 -0.1383 0.062 Uiso 1 1 calc R
H57A H 0.3914 -0.3454 -0.1837 0.062 Uiso 1 1 calc R
H57B H 0.3401 -0.4425 -0.1633 0.062 Uiso 1 1 calc R
C58 C 0.24088(18) -0.3146(3) -0.22105(9) 0.0402(8) Uani 1 1 d .
H58 H 0.2776 -0.3039 -0.2395 0.060 Uiso 1 1 calc R
H58A H 0.1937 -0.2630 -0.2301 0.060 Uiso 1 1 calc R
H58B H 0.2256 -0.4036 -0.2204 0.060 Uiso 1 1 calc R
C59 C 0.22713(17) -0.3044(3) -0.14948(8) 0.0325(7) Uani 1 1 d .
H59 H 0.2184 -0.3958 -0.1494 0.049 Uiso 1 1 calc R
H59A H 0.1764 -0.2612 -0.1576 0.049 Uiso 1 1 calc R
H59B H 0.2521 -0.2767 -0.1226 0.049 Uiso 1 1 calc R
C60 C 0.47456(16) 0.0000(3) -0.22979(8) 0.0310(6) Uani 1 1 d .
C61 C 0.45255(19) -0.0748(3) -0.26869(9) 0.0432(8) Uani 1 1 d .
H61 H 0.4478 -0.1645 -0.2625 0.065 Uiso 1 1 calc R
H61A H 0.4937 -0.0638 -0.2846 0.065 Uiso 1 1 calc R
H61B H 0.4020 -0.0441 -0.2838 0.065 Uiso 1 1 calc R
C62 C 0.55028(18) -0.0548(4) -0.20459(10) 0.0518(9) Uani 1 1 d .
H62 H 0.5651 -0.0055 -0.1800 0.078 Uiso 1 1 calc R
H62A H 0.5930 -0.0511 -0.2198 0.078 Uiso 1 1 calc R
H62B H 0.5411 -0.1427 -0.1979 0.078 Uiso 1 1 calc R
C63 C 0.49108(19) 0.1360(3) -0.24087(9) 0.0408(8) Uani 1 1 d .
H63 H 0.4430 0.1728 -0.2567 0.061 Uiso 1 1 calc R
H63A H 0.5331 0.1366 -0.2565 0.061 Uiso 1 1 calc R
H63B H 0.5077 0.1856 -0.2165 0.061 Uiso 1 1 calc R

loop_
_atom_site_aniso_label
_atom_site_aniso_U_11
_atom_site_aniso_U_22
_atom_site_aniso_U_33
_atom_site_aniso_U_23
_atom_site_aniso_U_13
_atom_site_aniso_U_12
C1 0.0314(16) 0.0224(14) 0.0215(13) -0.0015(11) 0.0049(12) -0.0005(12)
C2 0.0301(16) 0.0251(14) 0.0239(14) -0.0017(11) 0.0059(12) -0.0014(12)
C3 0.0286(15) 0.0212(13) 0.0270(14) -0.0026(11) 0.0051(12) 0.0004(11)
P1 0.0266(4) 0.0280(4) 0.0228(4) 0.0000(3) 0.0049(3) -0.0003(3)
P2 0.0270(4) 0.0314(4) 0.0267(4) 0.0010(3) 0.0045(3) -0.0016(3)
P3 0.0276(4) 0.0271(4) 0.0256(4) 0.0012(3) 0.0067(3) -0.0004(3)
C4 0.0278(16) 0.0436(18) 0.0296(16) 0.0021(13) 0.0077(13) -0.0008(13)
C5 0.0331(18) 0.065(2) 0.0424(19) 0.0029(16) 0.0062(15) 0.0101(16)
C6 0.035(2) 0.077(3) 0.070(3) 0.003(2) 0.0123(18) 0.0151(19)
C7 0.0283(16) 0.0297(15) 0.0300(15) 0.0030(12) 0.0071(12) -0.0011(12)
C8 0.049(2) 0.0404(18) 0.0328(17) 0.0131(14) 0.0007(14) -0.0073(15)
C9 0.0448(19) 0.051(2) 0.0281(16) 0.0089(14) -0.0003(14) -0.0031(16)
C10 0.0207(14) 0.0251(14) 0.0266(14) -0.0012(11) 0.0079(11) -0.0007(11)
C11 0.0236(15) 0.0240(14) 0.0243(14) 0.0005(11) 0.0081(11) 0.0005(11)
C12 0.0281(15) 0.0252(14) 0.0233(14) -0.0028(11) 0.0064(11) -0.0026(12)
C13 0.0259(15) 0.0281(15) 0.0242(14) 0.0010(11) 0.0065(11) 0.0006(12)
C14 0.0337(16) 0.0224(14) 0.0306(15) 0.0020(12) 0.0063(12) -0.0001(12)
C15 0.0240(15) 0.0265(14) 0.0274(14) -0.0008(12) 0.0069(11) 0.0002(12)
C16 0.0269(15) 0.0236(14) 0.0251(14) -0.0004(11) 0.0036(11) -0.0016(11)
C17 0.0298(16) 0.0256(14) 0.0292(15) 0.0015(12) 0.0077(12) 0.0006(12)
C18 0.0342(17) 0.0269(15) 0.0297(15) 0.0006(12) 0.0072(12) -0.0017(12)
C19 0.0305(16) 0.0247(14) 0.0316(15) -0.0003(12) 0.0049(12) -0.0050(12)
C20 0.0310(16) 0.0231(14) 0.0289(15) -0.0032(12) 0.0053(12) -0.0018(12)
C21 0.0396(18) 0.0311(16) 0.0326(16) -0.0050(13) 0.0110(13) -0.0009(13)
C22 0.0340(17) 0.0291(16) 0.0425(18) -0.0082(13) 0.0076(14) -0.0068(13)
C23 0.0466(19) 0.0230(15) 0.0415(18) -0.0037(13) 0.0015(14) 0.0002(13)
C24 0.0304(16) 0.0296(15) 0.0251(14) 0.0018(12) 0.0032(12) 0.0014(12)
C25 0.0425(18) 0.0325(16) 0.0265(15) 0.0015(12) -0.0024(13) 0.0010(14)
C26 0.0322(17) 0.0349(16) 0.0340(16) 0.0036(13) 0.0028(13) 0.0018(13)
C27 0.0413(18) 0.0337(16) 0.0326(16) 0.0078(13) 0.0067(14) -0.0003(14)
C28 0.0216(14) 0.0298(15) 0.0275(15) 0.0014(12) 0.0034(11) 0.0010(12)
C29 0.0222(14) 0.0310(15) 0.0272(15) -0.0011(12) 0.0050(11) -0.0038(12)
C30 0.0296(16) 0.0325(16) 0.0241(14) -0.0037(12) 0.0053(12) -0.0001(12)
C31 0.0224(15) 0.0329(15) 0.0241(14) 0.0013(12) 0.0049(11) 0.0008(12)
C32 0.0330(16) 0.0277(15) 0.0253(14) 0.0012(12) 0.0044(12) 0.0021(12)
C33 0.0246(15) 0.0305(15) 0.0242(14) -0.0020(12) 0.0082(11) -0.0002(12)
C34 0.0306(16) 0.0283(15) 0.0296(15) -0.0018(12) 0.0050(12) -0.0006(12)
C35 0.0393(18) 0.0311(16) 0.0378(17) -0.0010(13) 0.0041(14) 0.0025(14)
C36 0.0402(18) 0.0342(17) 0.0411(18) -0.0072(14) 0.0070(14) -0.0095(14)
C37 0.049(2) 0.0360(17) 0.0334(17) -0.0045(13) 0.0106(14) 0.0049(15)
C38 0.0320(16) 0.0277(14) 0.0224(14) -0.0002(11) 0.0037(12) -0.0002(12)
C39 0.0405(18) 0.0356(17) 0.0278(15) -0.0009(13) 0.0048(13) -0.0053(14)
C40 0.0390(18) 0.0319(16) 0.0322(16) -0.0030(13) 0.0040(13) 0.0029(13)
C41 0.0358(17) 0.0277(15) 0.0272(15) -0.0014(12) 0.0002(12) -0.0010(13)
C42 0.0252(15) 0.0357(16) 0.0249(14) 0.0012(12) 0.0016(11) -0.0002(12)
C43 0.0316(17) 0.0383(17) 0.0271(15) 0.0012(13) 0.0027(12) 0.0030(13)
C44 0.0375(18) 0.0457(19) 0.0316(16) 0.0078(14) 0.0031(13) -0.0072(14)
C45 0.0344(17) 0.0387(17) 0.0364(17) 0.0014(14) 0.0012(13) 0.0049(14)
C46 0.0299(15) 0.0291(15) 0.0222(14) 0.0008(11) 0.0069(11) -0.0025(12)
C47 0.0314(16) 0.0290(15) 0.0290(15) -0.0016(12) 0.0093(12) -0.0030(12)
C48 0.0341(16) 0.0284(15) 0.0291(15) -0.0036(12) 0.0115(13) -0.0061(13)
C49 0.0257(15) 0.0317(15) 0.0272(15) 0.0013(12) 0.0067(12) -0.0010(12)
C50 0.0312(16) 0.0292(15) 0.0275(15) -0.0028(12) 0.0101(12) -0.0007(12)
C51 0.0272(15) 0.0261(14) 0.0264(14) 0.0019(11) 0.0041(12) -0.0015(12)
C52 0.0368(17) 0.0303(16) 0.0422(18) -0.0093(13) 0.0186(14) -0.0099(13)
C53 0.0441(19) 0.0405(18) 0.0375(17) -0.0148(14) 0.0116(14) -0.0068(15)
C54 0.056(2) 0.0264(16) 0.060(2) -0.0031(15) 0.0257(17) -0.0030(15)
C55 0.051(2) 0.0435(19) 0.058(2) -0.0223(16) 0.0258(17) -0.0176(16)
C56 0.0309(16) 0.0270(15) 0.0341(16) -0.0005(12) 0.0123(13) -0.0034(12)
C57 0.0384(18) 0.0277(16) 0.063(2) 0.0062(15) 0.0219(16) 0.0027(14)
C58 0.0447(19) 0.0386(17) 0.0408(18) -0.0108(14) 0.0167(15) -0.0101(15)
C59 0.0361(17) 0.0263(15) 0.0369(17) -0.0003(12) 0.0114(13) -0.0009(13)
C60 0.0299(16) 0.0333(15) 0.0320(15) -0.0022(13) 0.0109(13) -0.0023(13)
C61 0.048(2) 0.0464(19) 0.0408(18) -0.0128(15) 0.0229(16) -0.0124(16)
C62 0.0341(19) 0.073(2) 0.051(2) 0.0062(18) 0.0161(16) 0.0041(17)
C63 0.049(2) 0.0383(17) 0.0403(18) -0.0032(14) 0.0220(15) -0.0109(15)

loop_
_atom_type_symbol
_atom_type_description
_atom_type_scat_dispersion_real
_atom_type_scat_dispersion_imag
_atom_type_scat_source
C C 0.0033 0.0016 'International Tables Vol C Tables 4.2.6.8 and 6.1.1.4'
H H 0.0000 0.0000 'International Tables Vol C Tables 4.2.6.8 and 6.1.1.4'
P P 0.1023 0.0942 'International Tables Vol C Tables 4.2.6.8 and 6.1.1.4'

loop_
_geom_angle_atom_site_label_1
_geom_angle_atom_site_label_2
_geom_angle_atom_site_label_3
_geom_angle
C2 C1 C3 56.14(17)
C2 C1 P1 146.7(2)
C3 C1 P1 157.2(2)
C3 C2 C1 62.20(19)
C3 C2 P2 145.7(2)
C1 C2 P2 147.4(2)
C2 C3 C1 61.66(18)
C2 C3 P3 150.8(2)
C1 C3 P3 139.8(2)
C1 P1 C10 101.52(12)
C2 P2 C4 103.86(12)
C2 P2 C28 113.18(12)
C4 P2 C28 103.43(13)
C3 P3 C7 105.52(12)
C3 P3 C46 113.24(12)
C7 P3 C46 106.84(12)
C5 C4 P2 110.8(2)
C6 C5 C4 112.0(3)
C8 C7 P3 110.62(19)
C7 C8 C9 111.5(2)
C11 C10 C15 118.8(2)
C11 C10 P1 120.54(19)
C15 C10 P1 120.56(19)
C12 C11 C10 118.8(2)
C12 C11 C16 116.4(2)
C10 C11 C16 124.7(2)
C13 C12 C11 123.1(2)
C14 C13 C12 117.2(2)
C14 C13 C24 120.1(2)
C12 C13 C24 122.5(2)
C13 C14 C15 123.5(2)
C14 C15 C10 118.4(2)
C14 C15 C20 116.7(2)
C10 C15 C20 124.9(2)
C17 C16 C18 111.3(2)
C17 C16 C19 105.6(2)
C18 C16 C19 104.9(2)
C17 C16 C11 110.9(2)
C18 C16 C11 111.8(2)
C19 C16 C11 111.9(2)
C23 C20 C22 105.7(2)
C23 C20 C21 105.0(2)
C22 C20 C21 110.6(2)
C23 C20 C15 112.3(2)
C22 C20 C15 111.6(2)
C21 C20 C15 111.3(2)
C13 C24 C25 112.7(2)
C13 C24 C26 108.5(2)
C25 C24 C26 108.1(2)
C13 C24 C27 110.4(2)
C25 C24 C27 108.2(2)
C26 C24 C27 108.9(2)
C33 C28 C29 118.5(2)
C33 C28 P2 126.1(2)
C29 C28 P2 111.22(19)
C30 C29 C28 118.2(2)
C30 C29 C34 116.7(2)
C28 C29 C34 125.1(2)
C31 C30 C29 122.9(2)
C30 C31 C32 116.8(2)
C30 C31 C42 124.1(2)
C32 C31 C42 119.0(2)
C31 C32 C33 123.9(3)
C32 C33 C28 117.8(2)
C32 C33 C38 113.0(2)
C28 C33 C38 128.9(2)
C36 C34 C35 110.6(2)
C36 C34 C37 107.5(2)
C35 C34 C37 104.5(2)
C36 C34 C29 111.3(2)
C35 C34 C29 112.9(2)
C37 C34 C29 109.6(2)
C41 C38 C40 108.5(2)
C41 C38 C33 116.1(2)
C40 C38 C33 111.6(2)
C41 C38 C39 105.1(2)
C40 C38 C39 109.1(2)
C33 C38 C39 106.1(2)
C43 C42 C44 109.0(2)
C43 C42 C31 111.7(2)
C44 C42 C31 109.1(2)
C43 C42 C45 108.5(2)
C44 C42 C45 109.2(2)
C31 C42 C45 109.3(2)
C51 C46 C47 118.2(2)
C51 C46 P3 126.1(2)
C47 C46 P3 113.53(19)
C48 C47 C46 118.9(2)
C48 C47 C52 117.3(2)
C46 C47 C52 123.8(2)
C47 C48 C49 123.7(3)
C50 C49 C48 116.0(2)
C50 C49 C60 120.7(2)
C48 C49 C60 122.8(2)
C49 C50 C51 124.4(2)
C50 C51 C46 117.7(2)
C50 C51 C56 112.8(2)
C46 C51 C56 129.3(2)
C53 C52 C54 111.5(2)
C53 C52 C55 105.1(2)
C54 C52 C55 105.7(2)
C53 C52 C47 111.7(2)
C54 C52 C47 111.8(2)
C55 C52 C47 110.7(2)
C59 C56 C58 109.0(2)
C59 C56 C57 104.2(2)
C58 C56 C57 109.3(2)
C59 C56 C51 117.0(2)
C58 C56 C51 110.2(2)
C57 C56 C51 106.8(2)
C63 C60 C61 107.5(2)
C63 C60 C49 112.0(2)
C61 C60 C49 112.0(2)
C63 C60 C62 108.4(2)
C61 C60 C62 109.5(3)
C49 C60 C62 107.4(2)

loop_
_geom_bond_atom_site_label_1
_geom_bond_atom_site_label_2
_geom_bond_distance
C1 C2 1.437(4)
C1 C3 1.444(4)
C1 P1 1.677(3)
C2 C3 1.356(4)
C2 P2 1.777(3)
C3 P3 1.769(3)
P1 C10 1.872(3)
P2 C4 1.845(3)
P2 C28 1.847(3)
P3 C7 1.833(3)
P3 C46 1.849(3)
C4 C5 1.527(4)
C5 C6 1.518(4)
C7 C8 1.518(4)
C8 C9 1.528(4)
C10 C11 1.427(3)
C10 C15 1.432(4)
C11 C12 1.399(3)
C11 C16 1.560(3)
C12 C13 1.387(4)
C13 C14 1.386(4)
C13 C24 1.531(4)
C14 C15 1.398(4)
C15 C20 1.554(4)
C16 C17 1.535(4)
C16 C18 1.544(4)
C16 C19 1.549(3)
C20 C23 1.534(4)
C20 C22 1.540(4)
C20 C21 1.543(4)
C24 C25 1.533(4)
C24 C26 1.537(4)
C24 C27 1.537(4)
C28 C33 1.429(4)
C28 C29 1.430(4)
C29 C30 1.408(4)
C29 C34 1.561(4)
C30 C31 1.382(4)
C31 C32 1.388(4)
C31 C42 1.533(4)
C32 C33 1.392(4)
C33 C38 1.554(4)
C34 C36 1.532(4)
C34 C35 1.542(4)
C34 C37 1.547(4)
C38 C41 1.523(3)
C38 C40 1.538(4)
C38 C39 1.555(4)
C42 C43 1.529(4)
C42 C44 1.533(4)
C42 C45 1.539(4)
C46 C51 1.433(4)
C46 C47 1.437(4)
C47 C48 1.383(4)
C47 C52 1.565(4)
C48 C49 1.390(4)
C49 C50 1.387(4)
C49 C60 1.531(4)
C50 C51 1.398(4)
C51 C56 1.557(4)
C52 C53 1.541(4)
C52 C54 1.546(4)
C52 C55 1.548(4)
C56 C59 1.534(4)
C56 C58 1.539(4)
C56 C57 1.543(4)
C60 C63 1.530(4)
C60 C61 1.531(4)
C60 C62 1.534(4)

loop_
_geom_torsion_atom_site_label_1
_geom_torsion_atom_site_label_2
_geom_torsion_atom_site_label_3
_geom_torsion_atom_site_label_4
_geom_torsion
P1 C1 C2 C3 -179.3(4)
C3 C1 C2 P2 155.4(4)
P1 C1 C2 P2 -23.9(7)
P2 C2 C3 C1 -156.6(4)
C1 C2 C3 P3 144.5(5)
P2 C2 C3 P3 -12.0(7)
P1 C1 C3 C2 179.0(6)
C2 C1 C3 P3 -154.0(3)
P1 C1 C3 P3 25.0(7)
C2 C1 P1 C10 179.6(4)
C3 C1 P1 C10 1.1(6)
C3 C2 P2 C4 -61.5(4)
C1 C2 P2 C4 159.4(4)
C3 C2 P2 C28 -172.9(4)
C1 C2 P2 C28 47.9(4)
C2 C3 P3 C7 164.4(4)
C1 C3 P3 C7 -68.0(3)
C2 C3 P3 C46 47.9(5)
C1 C3 P3 C46 175.5(3)
C2 P2 C4 C5 175.3(2)
C28 P2 C4 C5 -66.3(2)
P2 C4 C5 C6 -177.3(2)
C3 P3 C7 C8 152.3(2)
C46 P3 C7 C8 -86.9(2)
P3 C7 C8 C9 173.4(2)
C1 P1 C10 C11 92.4(2)
C1 P1 C10 C15 -90.5(2)
C15 C10 C11 C12 3.3(4)
P1 C10 C11 C12 -179.55(18)
C15 C10 C11 C16 -175.4(2)
P1 C10 C11 C16 1.7(3)
C10 C11 C12 C13 -1.3(4)
C16 C11 C12 C13 177.6(2)
C11 C12 C13 C14 -0.9(4)
C11 C12 C13 C24 -176.4(2)
C12 C13 C14 C15 1.0(4)
C24 C13 C14 C15 176.6(2)
C13 C14 C15 C10 1.1(4)
C13 C14 C15 C20 -177.4(2)
C11 C10 C15 C14 -3.3(4)
P1 C10 C15 C14 179.63(19)
C11 C10 C15 C20 175.2(2)
P1 C10 C15 C20 -2.0(4)
C12 C11 C16 C17 110.9(3)
C10 C11 C16 C17 -70.4(3)
C12 C11 C16 C18 -124.2(2)
C10 C11 C16 C18 54.6(3)
C12 C11 C16 C19 -6.8(3)
C10 C11 C16 C19 172.0(2)
C14 C15 C20 C23 3.7(3)
C10 C15 C20 C23 -174.8(2)
C14 C15 C20 C22 -114.9(3)
C10 C15 C20 C22 66.7(3)
C14 C15 C20 C21 121.1(3)
C10 C15 C20 C21 -57.4(3)
C14 C13 C24 C25 177.3(2)
C12 C13 C24 C25 -7.4(4)
C14 C13 C24 C26 -63.1(3)
C12 C13 C24 C26 112.3(3)
C14 C13 C24 C27 56.1(3)
C12 C13 C24 C27 -128.5(3)
C2 P2 C28 C33 75.7(3)
C4 P2 C28 C33 -36.0(3)
C2 P2 C28 C29 -127.77(19)
C4 P2 C28 C29 120.5(2)
C33 C28 C29 C30 13.6(4)
P2 C28 C29 C30 -144.9(2)
C33 C28 C29 C34 -166.0(2)
P2 C28 C29 C34 35.5(3)
C28 C29 C30 C31 -2.5(4)
C34 C29 C30 C31 177.1(2)
C29 C30 C31 C32 -8.0(4)
C29 C30 C31 C42 175.5(2)
C30 C31 C32 C33 7.6(4)
C42 C31 C32 C33 -175.6(2)
C31 C32 C33 C28 3.3(4)
C31 C32 C33 C38 -171.6(2)
C29 C28 C33 C32 -13.9(4)
P2 C28 C33 C32 141.1(2)
C29 C28 C33 C38 160.1(2)
P2 C28 C33 C38 -44.9(4)
C30 C29 C34 C36 86.7(3)
C28 C29 C34 C36 -93.7(3)
C30 C29 C34 C35 -148.2(2)
C28 C29 C34 C35 31.4(4)
C30 C29 C34 C37 -32.1(3)
C28 C29 C34 C37 147.5(3)
C32 C33 C38 C41 173.5(2)
C28 C33 C38 C41 -0.7(4)
C32 C33 C38 C40 -61.5(3)
C28 C33 C38 C40 124.3(3)
C32 C33 C38 C39 57.2(3)
C28 C33 C38 C39 -117.0(3)
C30 C31 C42 C43 -7.8(4)
C32 C31 C42 C43 175.7(2)
C30 C31 C42 C44 112.8(3)
C32 C31 C42 C44 -63.7(3)
C30 C31 C42 C45 -127.9(3)
C32 C31 C42 C45 55.6(3)
C3 P3 C46 C51 79.7(3)
C7 P3 C46 C51 -36.0(3)
C3 P3 C46 C47 -117.6(2)
C7 P3 C46 C47 126.7(2)
C51 C46 C47 C48 9.3(4)
P3 C46 C47 C48 -154.9(2)
C51 C46 C47 C52 -168.9(2)
P3 C46 C47 C52 27.0(3)
C46 C47 C48 C49 -0.6(4)
C52 C47 C48 C49 177.7(3)
C47 C48 C49 C50 -6.1(4)
C47 C48 C49 C60 -179.1(3)
C48 C49 C50 C51 4.1(4)
C60 C49 C50 C51 177.3(2)
C49 C50 C51 C46 4.4(4)
C49 C50 C51 C56 -170.9(3)
C47 C46 C51 C50 -11.0(4)
P3 C46 C51 C50 150.9(2)
C47 C46 C51 C56 163.4(3)
P3 C46 C51 C56 -34.6(4)
C48 C47 C52 C53 -136.4(3)
C46 C47 C52 C53 41.8(4)
C48 C47 C52 C54 97.9(3)
C46 C47 C52 C54 -83.9(3)
C48 C47 C52 C55 -19.7(4)
C46 C47 C52 C55 158.6(3)
C50 C51 C56 C59 171.5(2)
C46 C51 C56 C59 -3.2(4)
C50 C51 C56 C58 -63.3(3)
C46 C51 C56 C58 122.0(3)
C50 C51 C56 C57 55.3(3)
C46 C51 C56 C57 -119.4(3)
C50 C49 C60 C63 157.4(3)
C48 C49 C60 C63 -29.9(4)
C50 C49 C60 C61 36.6(4)
C48 C49 C60 C61 -150.8(3)
C50 C49 C60 C62 -83.6(3)
C48 C49 C60 C62 89.1(3)
